data_4105376
loop_
_publ_author_name
'Eamonn Conrad'
'Neil Burford'
'Robert McDonald'
'Michael J. Ferguson'

_publ_section_title
;
 Phosphinopnictonium Cations: High Yield and General Preparative
 Procedures for New Interpnictogen Frameworks Exploiting As\\rightarrow P
 and Sb\\rightarrow P Coordinate Bonds
;
_journal_name_full 'Journal of the American Chemical Society'
_journal_page_first 17000
_journal_page_last 17008
_journal_paper_doi 10.1021/ja907613c
_journal_volume 131
_journal_year 2009
_chemical_formula_sum 'C16 H19 As F3 O3 P S'
_chemical_formula_weight 454.26
_chemical_name_systematic
;
 ?
;
_space_group_IT_number 14
_symmetry_cell_setting monoclinic
_symmetry_space_group_name_Hall '-P 2ybc'
_symmetry_space_group_name_H-M 'P 1 21/c 1'
_atom_sites_solution_hydrogens geom
_atom_sites_solution_primary direct
_atom_sites_solution_secondary difmap
_audit_creation_method SHELXL-97
_cell_angle_alpha 90.00
_cell_angle_beta 96.4800(10)
_cell_angle_gamma 90.00
_cell_formula_units_Z 4
_cell_length_a 11.7585(8)
_cell_length_b 12.8289(9)
_cell_length_c 12.9423(9)
_cell_measurement_reflns_used 7932
_cell_measurement_temperature 193(2)
_cell_measurement_theta_max 27.21
_cell_measurement_theta_min 2.24
_cell_volume 1939.9(2)
_computing_cell_refinement 'Bruker SAINT (Bruker, 1997)'
_computing_data_collection 'Bruker SMART (Bruker, 1997)'
_computing_data_reduction 'Bruker SAINT (Bruker, 1997)'
_computing_molecular_graphics 'Bruker SHELXTL (Bruker, 1997)'
_computing_publication_material 'Bruker SHELXTL (Bruker, 1997)'
_computing_structure_refinement 'SHELXL-97 (Sheldrick, 1997)'
_computing_structure_solution 'SIR97 (Altomare et al., 1999)'
_diffrn_ambient_temperature 193(2)
_diffrn_detector_area_resol_mean 8.192
_diffrn_measured_fraction_theta_full 0.998
_diffrn_measured_fraction_theta_max 0.998
_diffrn_measurement_device_type 'Bruker PLATFORM diffractometer/SMART 1000 CCD area detector'
_diffrn_measurement_method '\w scans'
_diffrn_radiation_monochromator graphite
_diffrn_radiation_source 'fine-focus sealed tube'
_diffrn_radiation_type MoK\a
_diffrn_radiation_wavelength 0.71073
_diffrn_reflns_av_R_equivalents 0.0262
_diffrn_reflns_av_sigmaI/netI 0.0228
_diffrn_reflns_limit_h_max 15
_diffrn_reflns_limit_h_min -15
_diffrn_reflns_limit_k_max 16
_diffrn_reflns_limit_k_min -16
_diffrn_reflns_limit_l_max 16
_diffrn_reflns_limit_l_min -16
_diffrn_reflns_number 16071
_diffrn_reflns_theta_full 27.49
_diffrn_reflns_theta_max 27.49
_diffrn_reflns_theta_min 1.74
_diffrn_standards_decay_% 0
_diffrn_standards_interval_time 0
_diffrn_standards_number 0
_exptl_absorpt_coefficient_mu 1.982
_exptl_absorpt_correction_T_max 0.6429
_exptl_absorpt_correction_T_min 0.5468
_exptl_absorpt_correction_type multi-scan
_exptl_absorpt_process_details 'SADABS (Sheldrick, 1996)'
_exptl_crystal_colour colourless
_exptl_crystal_density_diffrn 1.555
_exptl_crystal_description fragment
_exptl_crystal_F_000 920
_exptl_crystal_size_max 0.32
_exptl_crystal_size_mid 0.26
_exptl_crystal_size_min 0.22
_refine_diff_density_max 0.631
_refine_diff_density_min -0.251
_refine_diff_density_rms 0.070
_refine_ls_extinction_method none
_refine_ls_goodness_of_fit_ref 1.044
_refine_ls_hydrogen_treatment constr
_refine_ls_matrix_type full
_refine_ls_number_parameters 298
_refine_ls_number_reflns 4449
_refine_ls_number_restraints 19
_refine_ls_restrained_S_all 1.043
_refine_ls_R_factor_all 0.0428
_refine_ls_R_factor_gt 0.0335
_refine_ls_shift/su_max 0.001
_refine_ls_shift/su_mean 0.000
_refine_ls_structure_factor_coef Fsqd
_refine_ls_weighting_details 'calc w=1/[\s^2^(Fo^2^)+(0.0496P)^2^+0.7515P] where P=(Fo^2^+2Fc^2^)/3'
_refine_ls_weighting_scheme calc
_refine_ls_wR_factor_gt 0.0838
_refine_ls_wR_factor_ref 0.0889
_reflns_number_gt 3723
_reflns_number_total 4449
_reflns_threshold_expression I>2\s(I)
_cod_data_source_file ja907613c_si_002.cif
_cod_data_source_block dal0793
_cod_database_code 4105376

loop_
_symmetry_equiv_pos_as_xyz
'x, y, z'
'-x, y+1/2, -z+1/2'
'-x, -y, -z'
'x, -y-1/2, z-1/2'

loop_
_atom_site_label
_atom_site_type_symbol
_atom_site_fract_x
_atom_site_fract_y
_atom_site_fract_z
_atom_site_U_iso_or_equiv
_atom_site_adp_type
_atom_site_occupancy
_atom_site_symmetry_multiplicity
_atom_site_calc_flag
_atom_site_refinement_flags
_atom_site_disorder_assembly
_atom_site_disorder_group
As As 0.373769(19) 0.214706(18) 0.478341(18) 0.03811(9) Uani 1 1 d . . .
P P 0.22375(5) 0.24447(5) 0.34881(5) 0.03971(14) Uani 1 1 d . . .
C1 C 0.3444(2) 0.0940(2) 0.5574(2) 0.0569(7) Uani 1 1 d . . .
H1A H 0.4085 0.0825 0.6115 0.068 Uiso 1 1 calc R . .
H1B H 0.3356 0.0332 0.5115 0.068 Uiso 1 1 calc R . .
H1C H 0.2739 0.1044 0.5900 0.068 Uiso 1 1 calc R . .
C2 C 0.4011(3) 0.3278(2) 0.5743(3) 0.0712(9) Uani 1 1 d . . .
H2A H 0.4654 0.3103 0.6264 0.085 Uiso 1 1 calc R . .
H2B H 0.3325 0.3402 0.6090 0.085 Uiso 1 1 calc R . .
H2C H 0.4196 0.3907 0.5368 0.085 Uiso 1 1 calc R . .
C3 C 0.5103(2) 0.1928(3) 0.4153(3) 0.0681(9) Uani 1 1 d . . .
H3A H 0.5741 0.1802 0.4694 0.082 Uiso 1 1 calc R . .
H3B H 0.5266 0.2547 0.3751 0.082 Uiso 1 1 calc R . .
H3C H 0.5005 0.1323 0.3690 0.082 Uiso 1 1 calc R . .
C11 C 0.10572(19) 0.19921(17) 0.41709(19) 0.0395(5) Uani 1 1 d . . .
C12 C 0.0879(2) 0.2271(2) 0.5189(2) 0.0485(6) Uani 1 1 d . . .
H12 H 0.1405 0.2722 0.5579 0.058 Uiso 1 1 calc R . .
C13 C -0.0053(2) 0.1896(2) 0.5625(3) 0.0568(7) Uani 1 1 d . . .
H13 H -0.0160 0.2081 0.6318 0.068 Uiso 1 1 calc R . .
C14 C -0.0832(2) 0.1253(2) 0.5062(3) 0.0648(8) Uani 1 1 d . . .
H14 H -0.1481 0.1005 0.5363 0.078 Uiso 1 1 calc R . .
C15 C -0.0670(2) 0.0970(2) 0.4062(3) 0.0652(8) Uani 1 1 d . . .
H15 H -0.1207 0.0527 0.3674 0.078 Uiso 1 1 calc R . .
C16 C 0.0276(2) 0.1332(2) 0.3620(2) 0.0499(6) Uani 1 1 d . . .
H16 H 0.0390 0.1125 0.2934 0.060 Uiso 1 1 calc R . .
C21 C 0.21716(19) 0.38671(19) 0.35941(17) 0.0391(5) Uani 1 1 d . . .
C22 C 0.1231(2) 0.4411(2) 0.38712(19) 0.0441(5) Uani 1 1 d . . .
H22 H 0.0588 0.4039 0.4062 0.053 Uiso 1 1 calc R . .
C23 C 0.1223(3) 0.5487(2) 0.3872(2) 0.0535(6) Uani 1 1 d . . .
H23 H 0.0577 0.5848 0.4072 0.064 Uiso 1 1 calc R . .
C24 C 0.2135(3) 0.6043(2) 0.3585(2) 0.0583(7) Uani 1 1 d . . .
H24 H 0.2125 0.6783 0.3591 0.070 Uiso 1 1 calc R . .
C25 C 0.3068(3) 0.5512(2) 0.3288(2) 0.0589(7) Uani 1 1 d . . .
H25 H 0.3699 0.5891 0.3082 0.071 Uiso 1 1 calc R . .
C26 C 0.3093(2) 0.4435(2) 0.32889(19) 0.0486(6) Uani 1 1 d . . .
H26 H 0.3738 0.4079 0.3081 0.058 Uiso 1 1 calc R . .
S1A S 0.3512(3) 0.5801(2) 0.7762(2) 0.0443(7) Uani 0.70 1 d PD A 1
F1A F 0.2418(4) 0.6629(4) 0.6131(3) 0.0992(14) Uani 0.70 1 d PD A 1
F2A F 0.1876(3) 0.5086(3) 0.6433(3) 0.0717(12) Uani 0.70 1 d PD A 1
F3A F 0.1388(2) 0.6383(3) 0.7320(3) 0.0967(12) Uani 0.70 1 d PD A 1
O1A O 0.3096(3) 0.5086(3) 0.8513(3) 0.0915(12) Uani 0.70 1 d PD A 1
O2A O 0.3743(4) 0.6799(3) 0.8187(3) 0.0874(15) Uani 0.70 1 d PD A 1
O3A O 0.4307(2) 0.5396(3) 0.7185(3) 0.0858(11) Uani 0.70 1 d PD A 1
C10A C 0.2227(4) 0.5996(5) 0.6870(3) 0.0491(11) Uani 0.70 1 d PD A 1
S1B S 0.3546(6) 0.5859(5) 0.7908(4) 0.0426(17) Uani 0.30 1 d PD B 2
F1B F 0.1944(9) 0.5124(10) 0.6590(8) 0.200(10) Uani 0.30 1 d PD B 2
F2B F 0.2047(10) 0.6780(8) 0.6589(8) 0.135(6) Uani 0.30 1 d PD B 2
F3B F 0.3251(8) 0.5840(7) 0.5884(4) 0.126(4) Uani 0.30 1 d PD B 2
O1B O 0.4355(6) 0.6699(5) 0.7775(6) 0.085(3) Uani 0.30 1 d PD B 2
O2B O 0.4053(7) 0.4867(4) 0.7925(5) 0.082(3) Uani 0.30 1 d PD B 2
O3B O 0.2827(8) 0.6048(8) 0.8644(5) 0.133(5) Uani 0.30 1 d PD B 2
C10B C 0.2657(6) 0.5894(7) 0.6670(5) 0.076(5) Uani 0.30 1 d PD B 2

loop_
_atom_site_aniso_label
_atom_site_aniso_U_11
_atom_site_aniso_U_22
_atom_site_aniso_U_33
_atom_site_aniso_U_23
_atom_site_aniso_U_13
_atom_site_aniso_U_12
As 0.03342(13) 0.03944(14) 0.04087(14) -0.00354(9) 0.00153(9) -0.00070(9)
P 0.0342(3) 0.0497(3) 0.0351(3) -0.0058(2) 0.0038(2) -0.0019(2)
C1 0.0527(15) 0.0545(16) 0.0621(17) 0.0119(13) 0.0011(13) -0.0040(12)
C2 0.076(2) 0.0519(16) 0.077(2) -0.0210(15) -0.0294(17) 0.0046(15)
C3 0.0368(14) 0.100(2) 0.0693(19) 0.0151(17) 0.0141(13) 0.0076(14)
C11 0.0321(11) 0.0378(12) 0.0483(13) 0.0019(9) 0.0037(9) 0.0004(8)
C12 0.0428(13) 0.0479(14) 0.0564(15) -0.0017(11) 0.0126(11) -0.0026(10)
C13 0.0520(16) 0.0519(15) 0.0702(18) 0.0118(13) 0.0234(14) 0.0053(12)
C14 0.0423(14) 0.0578(17) 0.096(2) 0.0299(17) 0.0154(15) -0.0014(12)
C15 0.0454(15) 0.0557(17) 0.090(2) 0.0191(15) -0.0117(15) -0.0145(13)
C16 0.0439(13) 0.0460(14) 0.0570(15) 0.0058(11) -0.0075(11) -0.0040(11)
C21 0.0363(11) 0.0494(13) 0.0308(10) 0.0039(9) 0.0007(9) -0.0036(9)
C22 0.0406(12) 0.0496(13) 0.0424(12) 0.0044(10) 0.0064(10) 0.0004(10)
C23 0.0627(17) 0.0509(15) 0.0468(14) 0.0066(11) 0.0060(12) 0.0067(12)
C24 0.0703(19) 0.0495(15) 0.0526(15) 0.0096(12) -0.0043(13) -0.0056(13)
C25 0.0545(16) 0.0653(18) 0.0541(16) 0.0199(13) -0.0061(13) -0.0215(14)
C26 0.0386(12) 0.0638(16) 0.0429(13) 0.0106(11) 0.0028(10) -0.0044(11)
S1A 0.0399(10) 0.0376(10) 0.0537(12) -0.0007(8) -0.0025(9) -0.0004(7)
F1A 0.118(3) 0.106(4) 0.066(2) 0.030(2) -0.021(2) -0.003(3)
F2A 0.058(2) 0.082(3) 0.0717(19) -0.0296(19) -0.0079(15) -0.0101(19)
F3A 0.0480(15) 0.150(3) 0.089(2) -0.041(2) -0.0047(14) 0.0356(17)
O1A 0.076(2) 0.107(3) 0.090(3) 0.054(2) 0.0033(19) -0.001(2)
O2A 0.088(3) 0.055(2) 0.106(3) -0.036(2) -0.048(2) 0.008(2)
O3A 0.0359(15) 0.125(3) 0.098(3) -0.038(2) 0.0144(16) 0.0069(18)
C10A 0.039(2) 0.065(3) 0.041(2) -0.0110(19) -0.0024(18) 0.003(2)
S1B 0.041(3) 0.067(4) 0.0217(13) 0.0055(14) 0.0094(12) 0.014(2)
F1B 0.115(12) 0.139(16) 0.32(2) -0.018(15) -0.103(12) -0.040(11)
F2B 0.157(12) 0.115(8) 0.120(10) -0.010(8) -0.041(9) 0.111(9)
F3B 0.203(11) 0.125(8) 0.045(4) -0.003(4) -0.002(5) -0.037(8)
O1B 0.078(6) 0.069(6) 0.103(7) 0.028(5) -0.020(5) -0.024(5)
O2B 0.117(7) 0.050(4) 0.073(5) 0.006(4) -0.020(5) 0.034(4)
O3B 0.214(14) 0.130(10) 0.070(6) 0.024(6) 0.077(8) 0.047(10)
C10B 0.063(9) 0.054(7) 0.107(13) 0.013(8) -0.007(8) 0.008(7)

loop_
_atom_type_symbol
_atom_type_description
_atom_type_scat_dispersion_real
_atom_type_scat_dispersion_imag
_atom_type_scat_source
C C 0.0033 0.0016 'International Tables Vol C Tables 4.2.6.8 and 6.1.1.4'
H H 0.0000 0.0000 'International Tables Vol C Tables 4.2.6.8 and 6.1.1.4'
O O 0.0106 0.0060 'International Tables Vol C Tables 4.2.6.8 and 6.1.1.4'
F F 0.0171 0.0103 'International Tables Vol C Tables 4.2.6.8 and 6.1.1.4'
P P 0.1023 0.0942 'International Tables Vol C Tables 4.2.6.8 and 6.1.1.4'
S S 0.1246 0.1234 'International Tables Vol C Tables 4.2.6.8 and 6.1.1.4'
As As 0.0499 2.0058 'International Tables Vol C Tables 4.2.6.8 and 6.1.1.4'

loop_
_geom_angle_atom_site_label_1
_geom_angle_atom_site_label_2
_geom_angle_atom_site_label_3
_geom_angle
C3 As C1 108.84(14)
C3 As C2 107.59(16)
C1 As C2 107.09(15)
C3 As P 108.88(10)
C1 As P 110.58(9)
C2 As P 113.72(10)
C11 P C21 103.89(10)
C11 P As 98.94(8)
C21 P As 98.32(7)
C16 C11 C12 118.5(2)
C16 C11 P 116.2(2)
C12 C11 P 125.23(19)
C13 C12 C11 120.5(3)
C12 C13 C14 120.3(3)
C13 C14 C15 120.0(3)
C14 C15 C16 120.1(3)
C11 C16 C15 120.5(3)
C22 C21 C26 118.4(2)
C22 C21 P 124.15(18)
C26 C21 P 117.20(19)
C23 C22 C21 120.6(2)
C24 C23 C22 120.8(3)
C23 C24 C25 119.3(3)
C24 C25 C26 120.6(3)
C25 C26 C21 120.3(3)
O3A S1A O2A 116.5(4)
O3A S1A O1A 115.3(3)
O2A S1A O1A 112.1(4)
O3A S1A C10A 106.1(3)
O2A S1A C10A 103.5(3)
O1A S1A C10A 101.2(3)
F1A C10A F3A 107.2(5)
F1A C10A F2A 107.8(4)
F3A C10A F2A 107.9(4)
F1A C10A S1A 110.9(4)
F3A C10A S1A 112.8(3)
F2A C10A S1A 110.0(4)
O3B S1B O2B 116.5(5)
O3B S1B O1B 114.5(4)
O2B S1B O1B 112.9(4)
O3B S1B C10B 105.8(3)
O2B S1B C10B 103.7(4)
O1B S1B C10B 101.3(4)
F1B C10B F3B 107.3(6)
F1B C10B F2B 107.7(4)
F3B C10B F2B 108.3(5)
F1B C10B S1B 110.9(5)
F3B C10B S1B 112.6(4)
F2B C10B S1B 109.8(5)

loop_
_geom_bond_atom_site_label_1
_geom_bond_atom_site_label_2
_geom_bond_distance
As C3 1.902(3)
As C1 1.909(3)
As C2 1.913(3)
As P 2.3239(7)
P C11 1.822(2)
P C21 1.832(3)
C11 C16 1.386(3)
C11 C12 1.403(4)
C12 C13 1.374(4)
C13 C14 1.378(5)
C14 C15 1.379(5)
C15 C16 1.387(4)
C21 C22 1.388(3)
C21 C26 1.399(3)
C22 C23 1.381(4)
C23 C24 1.374(4)
C24 C25 1.381(4)
C25 C26 1.382(4)
S1A O3A 1.363(5)
S1A O2A 1.408(4)
S1A O1A 1.460(5)
S1A C10A 1.813(4)
F1A C10A 1.293(8)
F2A C10A 1.342(7)
F3A C10A 1.300(5)
S1B O3B 1.365(6)
S1B O2B 1.406(5)
S1B O1B 1.460(5)
S1B C10B 1.812(4)
F1B C10B 1.293(8)
F2B C10B 1.342(7)
F3B C10B 1.299(5)

loop_
_geom_torsion_atom_site_label_1
_geom_torsion_atom_site_label_2
_geom_torsion_atom_site_label_3
_geom_torsion_atom_site_label_4
_geom_torsion
C3 As P C11 153.50(14)
C1 As P C11 33.97(13)
C2 As P C11 -86.55(15)
C3 As P C21 -100.92(14)
C1 As P C21 139.54(12)
C2 As P C21 19.02(15)
C21 P C11 C16 125.85(19)
As P C11 C16 -133.21(17)
C21 P C11 C12 -53.2(2)
As P C11 C12 47.7(2)
C16 C11 C12 C13 -0.1(4)
P C11 C12 C13 179.0(2)
C11 C12 C13 C14 -0.9(4)
C12 C13 C14 C15 1.0(4)
C13 C14 C15 C16 0.0(4)
C12 C11 C16 C15 1.1(4)
P C11 C16 C15 -178.1(2)
C14 C15 C16 C11 -1.0(4)
C11 P C21 C22 -16.0(2)
As P C21 C22 -117.40(19)
C11 P C21 C26 169.70(18)
As P C21 C26 68.28(18)
C26 C21 C22 C23 -1.7(4)
P C21 C22 C23 -176.0(2)
C21 C22 C23 C24 0.9(4)
C22 C23 C24 C25 0.3(4)
C23 C24 C25 C26 -0.7(4)
C24 C25 C26 C21 -0.2(4)
C22 C21 C26 C25 1.4(4)
P C21 C26 C25 176.1(2)
O3A S1A C10A F1A -59.8(5)
O2A S1A C10A F1A 63.4(5)
O1A S1A C10A F1A 179.5(4)
O3A S1A C10A F3A 180.0(5)
O2A S1A C10A F3A -56.9(6)
O1A S1A C10A F3A 59.3(6)
O3A S1A C10A F2A 59.4(5)
O2A S1A C10A F2A -177.5(4)
O1A S1A C10A F2A -61.3(5)
O3B S1B C10B F1B -66.9(9)
O2B S1B C10B F1B 56.2(9)
O1B S1B C10B F1B 173.4(8)
O3B S1B C10B F3B 172.9(7)
O2B S1B C10B F3B -64.0(8)
O1B S1B C10B F3B 53.1(8)
O3B S1B C10B F2B 52.0(7)
O2B S1B C10B F2B 175.1(7)
O1B S1B C10B F2B -67.7(7)
